data_4064017
loop_
_publ_author_name
'Chen, Shuli'
'Pullarkat, Sumod A.'
'Li, Yongxin'
'Leung, Pak-Hing'

_publ_section_title
;
 Asymmetric Synthesis of P-Stereogenic Homo- and Heterobimetallic
 Complexes via Selective Monoinsertion of Dialkynylphosphine into the
 Pd&#x2212;C Bond of a Palladacycle
;
_journal_issue 6
_journal_name_full Organometallics
_journal_page_first 1530
_journal_paper_doi 10.1021/om101078p
_journal_volume 30
_journal_year 2011
_chemical_absolute_configuration ad
_chemical_formula_sum 'C36.5 H43 Cl2 N2 O P Pd2'
_chemical_formula_weight 840.40
_chemical_name_systematic
; 
 ? 
;
_space_group_IT_number 19
_symmetry_cell_setting orthorhombic
_symmetry_space_group_name_Hall 'P 2ac 2ab'
_symmetry_space_group_name_H-M 'P 21 21 21'
_atom_sites_solution_hydrogens geom
_atom_sites_solution_primary direct
_atom_sites_solution_secondary difmap
_audit_creation_method SHELXL-97
_cell_angle_alpha 90.00
_cell_angle_beta 90.00
_cell_angle_gamma 90.00
_cell_formula_units_Z 8
_cell_length_a 10.4539(17)
_cell_length_b 16.178(3)
_cell_length_c 42.663(8)
_cell_measurement_reflns_used 929
_cell_measurement_temperature 295(2)
_cell_measurement_theta_max 21.94
_cell_measurement_theta_min 2.51
_cell_volume 7215(2)
_computing_cell_refinement 'Bruker SMART'
_computing_data_collection 'Bruker SMART'
_computing_data_reduction 'Bruker SAINT'
_computing_molecular_graphics 'Bruker SHELXTL'
_computing_publication_material 'Bruker SHELXTL'
_computing_structure_refinement 'SHELXL-97 (Sheldrick, 1997)'
_computing_structure_solution 'SHELXS-97 (Sheldrick, 1990)'
_diffrn_ambient_temperature 295(2)
_diffrn_measured_fraction_theta_full 1.000
_diffrn_measured_fraction_theta_max 1.000
_diffrn_measurement_device_type 'CCD area detector'
_diffrn_measurement_method 'phi and omega scans'
_diffrn_radiation_monochromator graphite
_diffrn_radiation_source 'fine-focus sealed tube'
_diffrn_radiation_type MoK\a
_diffrn_radiation_wavelength 0.71073
_diffrn_reflns_av_R_equivalents 0.0560
_diffrn_reflns_av_sigmaI/netI 0.0648
_diffrn_reflns_limit_h_max 13
_diffrn_reflns_limit_h_min -11
_diffrn_reflns_limit_k_max 21
_diffrn_reflns_limit_k_min -16
_diffrn_reflns_limit_l_max 55
_diffrn_reflns_limit_l_min -50
_diffrn_reflns_number 51067
_diffrn_reflns_theta_full 27.50
_diffrn_reflns_theta_max 27.50
_diffrn_reflns_theta_min 1.58
_exptl_absorpt_coefficient_mu 1.220
_exptl_absorpt_correction_T_max 0.7924
_exptl_absorpt_correction_T_min 0.6411
_exptl_absorpt_correction_type multi-scan
_exptl_crystal_colour YELLOW
_exptl_crystal_density_diffrn 1.547
_exptl_crystal_density_method 'not measured'
_exptl_crystal_description BLOCK
_exptl_crystal_F_000 3400
_exptl_crystal_size_max 0.40
_exptl_crystal_size_mid 0.36
_exptl_crystal_size_min 0.20
_refine_diff_density_max 0.755
_refine_diff_density_min -0.535
_refine_diff_density_rms 0.104
_refine_ls_abs_structure_details 'Flack H D (1983), Acta Cryst. A39, 876-881'
_refine_ls_abs_structure_Flack 0.01(2)
_refine_ls_extinction_method none
_refine_ls_goodness_of_fit_ref 1.102
_refine_ls_hydrogen_treatment constr
_refine_ls_matrix_type full
_refine_ls_number_parameters 818
_refine_ls_number_reflns 16567
_refine_ls_number_restraints 0
_refine_ls_restrained_S_all 1.102
_refine_ls_R_factor_all 0.0582
_refine_ls_R_factor_gt 0.0497
_refine_ls_shift/su_max 0.001
_refine_ls_shift/su_mean 0.000
_refine_ls_structure_factor_coef Fsqd
_refine_ls_weighting_details 'calc w=1/[\s^2^(Fo^2^)+(0.0380P)^2^+0.0000P] where P=(Fo^2^+2Fc^2^)/3'
_refine_ls_weighting_scheme calc
_refine_ls_wR_factor_gt 0.0938
_refine_ls_wR_factor_ref 0.0965
_reflns_number_gt 14803
_reflns_number_total 16567
_reflns_threshold_expression >2sigma(I)
_cod_data_source_file om101078p_si_003.cif
_cod_data_source_block 5012a
_cod_depositor_comments
;
The following automatic conversions were performed:

'_symmetry_cell_setting' value 'Orthorhombic' changed to
'orthorhombic' according to
/home/saulius/struct/CIF-dictionaries/cif_core.dic dictionary named
'cif_core.dic' version 2.4.1 from 2010-06-29.

Automatic conversion script
Id: cif_fix_values 1715 2011-07-08 13:25:40Z adriana 
;
_cod_original_sg_symbol_H-M P2(1)2(1)2(1)
_cod_original_formula_sum 'C36.50 H43 Cl2 N2 O P Pd2'
_cod_database_code 4064017

loop_
_symmetry_equiv_pos_as_xyz
'x, y, z'
'-x+1/2, -y, z+1/2'
'-x, y+1/2, -z+1/2'
'x+1/2, -y+1/2, -z'

loop_
_atom_site_label
_atom_site_type_symbol
_atom_site_fract_x
_atom_site_fract_y
_atom_site_fract_z
_atom_site_U_iso_or_equiv
_atom_site_adp_type
_atom_site_occupancy
_atom_site_symmetry_multiplicity
_atom_site_calc_flag
_atom_site_refinement_flags
Pd1 Pd 0.61765(4) 0.54362(3) 0.144736(10) 0.02919(10) Uani 1 1 d .
Pd2 Pd 0.71631(4) 0.67510(3) 0.209466(9) 0.02493(9) Uani 1 1 d .
P1 P 0.79814(13) 0.54934(9) 0.17269(3) 0.0261(3) Uani 1 1 d .
O1 O 0.5348(4) 0.5016(2) 0.18768(10) 0.0414(10) Uani 1 1 d .
N1 N 0.4408(4) 0.5457(3) 0.12039(11) 0.0357(11) Uani 1 1 d .
N2 N 0.7222(4) 0.8064(3) 0.20153(11) 0.0353(11) Uani 1 1 d .
Cl1 Cl 0.52340(14) 0.68560(10) 0.24093(4) 0.0461(4) Uani 1 1 d .
C1 C 0.5950(5) 0.5706(3) 0.07960(13) 0.0322(12) Uani 1 1 d .
C2 C 0.6824(5) 0.5815(3) 0.10380(13) 0.0309(12) Uani 1 1 d .
C3 C 0.8001(5) 0.6223(4) 0.09651(14) 0.0355(13) Uani 1 1 d .
H3 H 0.8580 0.6331 0.1125 0.043 Uiso 1 1 calc R
C4 C 0.8292(5) 0.6453(4) 0.06713(14) 0.0372(14) Uani 1 1 d .
H4 H 0.9078 0.6702 0.0633 0.045 Uiso 1 1 calc R
C5 C 0.7439(6) 0.6327(4) 0.04184(14) 0.0375(14) Uani 1 1 d .
C6 C 0.7749(7) 0.6549(4) 0.01101(15) 0.0490(17) Uani 1 1 d .
H6 H 0.8540 0.6789 0.0069 0.059 Uiso 1 1 calc R
C7 C 0.6916(7) 0.6419(5) -0.01308(16) 0.062(2) Uani 1 1 d .
H7 H 0.7135 0.6574 -0.0334 0.074 Uiso 1 1 calc R
C8 C 0.5722(7) 0.6050(5) -0.00705(18) 0.065(2) Uani 1 1 d .
H8 H 0.5156 0.5957 -0.0235 0.078 Uiso 1 1 calc R
C9 C 0.5390(6) 0.5828(5) 0.02252(16) 0.0510(17) Uani 1 1 d .
H9 H 0.4597 0.5584 0.0261 0.061 Uiso 1 1 calc R
C10 C 0.6230(5) 0.5962(3) 0.04805(13) 0.0355(13) Uani 1 1 d .
C11 C 0.4713(5) 0.5277(4) 0.08693(14) 0.0370(14) Uani 1 1 d .
H11 H 0.4036 0.5503 0.0736 0.044 Uiso 1 1 calc R
C12 C 0.4830(6) 0.4349(4) 0.08092(17) 0.0518(17) Uani 1 1 d .
H12A H 0.5394 0.4108 0.0962 0.078 Uiso 1 1 calc R
H12B H 0.5169 0.4258 0.0603 0.078 Uiso 1 1 calc R
H12C H 0.4002 0.4096 0.0825 0.078 Uiso 1 1 calc R
C13 C 0.3420(5) 0.4895(4) 0.13366(17) 0.0528(18) Uani 1 1 d .
H13A H 0.3170 0.5089 0.1540 0.079 Uiso 1 1 calc R
H13B H 0.3764 0.4347 0.1354 0.079 Uiso 1 1 calc R
H13C H 0.2687 0.4887 0.1201 0.079 Uiso 1 1 calc R
C14 C 0.3927(6) 0.6324(4) 0.12275(15) 0.0448(15) Uani 1 1 d .
H14A H 0.3132 0.6371 0.1116 0.067 Uiso 1 1 calc R
H14B H 0.4543 0.6695 0.1138 0.067 Uiso 1 1 calc R
H14C H 0.3795 0.6463 0.1444 0.067 Uiso 1 1 calc R
C15 C 0.7276(5) 0.5438(3) 0.21149(13) 0.0312(12) Uani 1 1 d .
H15 H 0.7849 0.5224 0.2277 0.037 Uiso 1 1 calc R
C16 C 0.6013(6) 0.5092(4) 0.21198(14) 0.0386(14) Uani 1 1 d .
C17 C 0.5464(6) 0.4791(4) 0.24238(16) 0.0532(18) Uani 1 1 d .
H17A H 0.4609 0.4999 0.2448 0.080 Uiso 1 1 calc R
H17B H 0.5984 0.4983 0.2594 0.080 Uiso 1 1 calc R
H17C H 0.5447 0.4198 0.2424 0.080 Uiso 1 1 calc R
C18 C 0.8642(5) 0.6465(3) 0.18212(11) 0.0226(10) Uani 1 1 d .
C19 C 0.9834(5) 0.6771(3) 0.17834(11) 0.0250(11) Uani 1 1 d .
C20 C 1.0793(5) 0.6374(4) 0.15698(14) 0.0396(14) Uani 1 1 d .
H20A H 1.1400 0.6067 0.1692 0.059 Uiso 1 1 calc R
H20B H 1.1232 0.6794 0.1453 0.059 Uiso 1 1 calc R
H20C H 1.0361 0.6008 0.1428 0.059 Uiso 1 1 calc R
C21 C 1.0292(5) 0.7494(3) 0.19611(13) 0.0289(12) Uani 1 1 d .
C22 C 1.1506(5) 0.7446(4) 0.21031(15) 0.0405(15) Uani 1 1 d .
H22 H 1.1986 0.6967 0.2077 0.049 Uiso 1 1 calc R
C23 C 1.2004(6) 0.8068(5) 0.22766(15) 0.0543(19) Uani 1 1 d .
H23 H 1.2793 0.8008 0.2375 0.065 Uiso 1 1 calc R
C24 C 1.1320(7) 0.8790(5) 0.23050(19) 0.067(2) Uani 1 1 d .
H24 H 1.1658 0.9230 0.2418 0.080 Uiso 1 1 calc R
C25 C 1.0146(7) 0.8864(4) 0.21675(18) 0.058(2) Uani 1 1 d .
H25 H 0.9692 0.9354 0.2193 0.069 Uiso 1 1 calc R
C26 C 0.9605(5) 0.8233(3) 0.19909(13) 0.0334(13) Uani 1 1 d .
C27 C 0.8335(5) 0.8350(4) 0.18178(15) 0.0363(13) Uani 1 1 d .
H27 H 0.8362 0.7992 0.1633 0.044 Uiso 1 1 calc R
C28 C 0.8188(7) 0.9244(4) 0.16977(18) 0.059(2) Uani 1 1 d .
H28A H 0.7522 0.9265 0.1543 0.088 Uiso 1 1 calc R
H28B H 0.8979 0.9423 0.1606 0.088 Uiso 1 1 calc R
H28C H 0.7973 0.9601 0.1870 0.088 Uiso 1 1 calc R
C29 C 0.6011(6) 0.8246(5) 0.18492(18) 0.060(2) Uani 1 1 d .
H29A H 0.5946 0.8830 0.1813 0.090 Uiso 1 1 calc R
H29B H 0.5302 0.8066 0.1975 0.090 Uiso 1 1 calc R
H29C H 0.6001 0.7960 0.1652 0.090 Uiso 1 1 calc R
C30 C 0.7185(7) 0.8480(4) 0.23271(17) 0.058(2) Uani 1 1 d .
H30A H 0.7246 0.9068 0.2299 0.087 Uiso 1 1 calc R
H30B H 0.7890 0.8292 0.2452 0.087 Uiso 1 1 calc R
H30C H 0.6396 0.8349 0.2431 0.087 Uiso 1 1 calc R
C31 C 0.9171(5) 0.4680(3) 0.16679(12) 0.0284(12) Uani 1 1 d .
C32 C 1.0054(6) 0.4509(4) 0.18992(14) 0.0429(15) Uani 1 1 d .
H32 H 1.0052 0.4809 0.2085 0.052 Uiso 1 1 calc R
C33 C 1.0947(6) 0.3883(4) 0.18523(16) 0.0545(18) Uani 1 1 d .
H33 H 1.1549 0.3767 0.2007 0.065 Uiso 1 1 calc R
C34 C 1.0939(6) 0.3433(4) 0.15753(18) 0.0524(18) Uani 1 1 d .
H34 H 1.1533 0.3013 0.1544 0.063 Uiso 1 1 calc R
C35 C 1.0064(6) 0.3606(4) 0.13492(17) 0.0515(18) Uani 1 1 d .
H35 H 1.0064 0.3305 0.1164 0.062 Uiso 1 1 calc R
C36 C 0.9176(5) 0.4227(4) 0.13932(14) 0.0376(13) Uani 1 1 d .
H36 H 0.8578 0.4340 0.1237 0.045 Uiso 1 1 calc R
Pd1A Pd 0.59339(4) 0.20513(3) 0.116778(9) 0.02560(9) Uani 1 1 d .
Pd2A Pd 0.48168(4) 0.07080(3) 0.060133(9) 0.02674(9) Uani 1 1 d .
Cl1A Cl 0.27179(14) 0.03859(10) 0.08049(4) 0.0485(4) Uani 1 1 d .
P1A P 0.61920(12) 0.20920(9) 0.06464(3) 0.0255(3) Uani 1 1 d .
O1A O 0.3997(3) 0.2390(2) 0.10593(8) 0.0336(9) Uani 1 1 d .
N1A N 0.5565(4) 0.1948(3) 0.16521(9) 0.0271(10) Uani 1 1 d .
N2A N 0.5576(4) -0.0512(3) 0.07059(10) 0.0329(11) Uani 1 1 d .
C1A C 0.7875(5) 0.1773(3) 0.16220(12) 0.0286(11) Uani 1 1 d .
C2A C 0.7677(5) 0.1700(3) 0.13051(12) 0.0270(11) Uani 1 1 d .
C3A C 0.8666(5) 0.1389(3) 0.11124(13) 0.0328(13) Uani 1 1 d .
H3A H 0.8537 0.1337 0.0898 0.039 Uiso 1 1 calc R
C4A C 0.9819(5) 0.1162(3) 0.12420(13) 0.0333(13) Uani 1 1 d .
H4A H 1.0458 0.0951 0.1113 0.040 Uiso 1 1 calc R
C5A C 1.0044(5) 0.1242(3) 0.15576(13) 0.0331(13) Uani 1 1 d .
C6A C 1.1256(6) 0.1055(4) 0.16985(16) 0.0449(16) Uani 1 1 d .
H6A H 1.1912 0.0864 0.1571 0.054 Uiso 1 1 calc R
C7A C 1.1490(6) 0.1144(4) 0.20072(17) 0.0526(18) Uani 1 1 d .
H7A H 1.2287 0.1009 0.2089 0.063 Uiso 1 1 calc R
C8A C 1.0512(6) 0.1445(4) 0.22049(16) 0.0508(17) Uani 1 1 d .
H8A H 1.0662 0.1515 0.2418 0.061 Uiso 1 1 calc R
C9A C 0.9352(5) 0.1632(4) 0.20811(14) 0.0421(15) Uani 1 1 d .
H9A H 0.8715 0.1823 0.2215 0.051 Uiso 1 1 calc R
C10A C 0.9062(5) 0.1551(3) 0.17598(12) 0.0287(12) Uani 1 1 d .
C11A C 0.6790(5) 0.2147(3) 0.18187(12) 0.0290(12) Uani 1 1 d .
H11A H 0.6784 0.1887 0.2026 0.035 Uiso 1 1 calc R
C12A C 0.7004(6) 0.3057(4) 0.18549(15) 0.0445(15) Uani 1 1 d .
H12D H 0.6905 0.3323 0.1655 0.067 Uiso 1 1 calc R
H12E H 0.7853 0.3154 0.1933 0.067 Uiso 1 1 calc R
H12F H 0.6392 0.3278 0.2000 0.067 Uiso 1 1 calc R
C13A C 0.4481(5) 0.2476(4) 0.17575(14) 0.0455(17) Uani 1 1 d .
H13D H 0.3707 0.2296 0.1658 0.068 Uiso 1 1 calc R
H13E H 0.4649 0.3041 0.1702 0.068 Uiso 1 1 calc R
H13F H 0.4390 0.2433 0.1981 0.068 Uiso 1 1 calc R
C14A C 0.5215(6) 0.1073(4) 0.17179(14) 0.0402(14) Uani 1 1 d .
H14D H 0.5919 0.0719 0.1664 0.060 Uiso 1 1 calc R
H14E H 0.4480 0.0924 0.1596 0.060 Uiso 1 1 calc R
H14F H 0.5021 0.1012 0.1937 0.060 Uiso 1 1 calc R
C15A C 0.4517(5) 0.2015(3) 0.05433(12) 0.0292(12) Uani 1 1 d .
H15A H 0.4306 0.2190 0.0330 0.035 Uiso 1 1 calc R
C16A C 0.3646(5) 0.2297(3) 0.07822(13) 0.0304(12) Uani 1 1 d .
C17A C 0.2282(5) 0.2472(4) 0.07080(14) 0.0383(14) Uani 1 1 d .
H17D H 0.1750 0.2055 0.0801 0.057 Uiso 1 1 calc R
H17E H 0.2164 0.2469 0.0485 0.057 Uiso 1 1 calc R
H17F H 0.2051 0.3004 0.0790 0.057 Uiso 1 1 calc R
C18A C 0.6476(5) 0.1145(3) 0.04461(12) 0.0260(11) Uani 1 1 d .
C19A C 0.7296(5) 0.0887(3) 0.02293(12) 0.0268(11) Uani 1 1 d .
C20A C 0.8516(5) 0.1313(4) 0.01405(14) 0.0399(15) Uani 1 1 d .
H20D H 0.8553 0.1844 0.0240 0.060 Uiso 1 1 calc R
H20E H 0.8547 0.1383 -0.0083 0.060 Uiso 1 1 calc R
H20F H 0.9231 0.0985 0.0207 0.060 Uiso 1 1 calc R
C21A C 0.7016(5) 0.0114(3) 0.00582(13) 0.0306(12) Uani 1 1 d .
C22A C 0.6910(5) 0.0128(4) -0.02678(14) 0.0394(15) Uani 1 1 d .
H22A H 0.7033 0.0627 -0.0372 0.047 Uiso 1 1 calc R
C23A C 0.6630(6) -0.0572(5) -0.04410(16) 0.0493(18) Uani 1 1 d .
H23A H 0.6538 -0.0537 -0.0657 0.059 Uiso 1 1 calc R
C24A C 0.6492(6) -0.1304(5) -0.02945(18) 0.057(2) Uani 1 1 d .
H24A H 0.6336 -0.1780 -0.0410 0.069 Uiso 1 1 calc R
C25A C 0.6583(6) -0.1347(4) 0.00319(16) 0.0481(16) Uani 1 1 d .
H25A H 0.6488 -0.1854 0.0132 0.058 Uiso 1 1 calc R
C26A C 0.6816(5) -0.0633(4) 0.02099(14) 0.0365(14) Uani 1 1 d .
C27A C 0.6871(5) -0.0685(4) 0.05630(14) 0.0390(14) Uani 1 1 d .
H27A H 0.7429 -0.0232 0.0631 0.047 Uiso 1 1 calc R
C28A C 0.7503(6) -0.1491(4) 0.06841(17) 0.0530(18) Uani 1 1 d .
H28D H 0.7656 -0.1445 0.0905 0.079 Uiso 1 1 calc R
H28E H 0.8300 -0.1577 0.0577 0.079 Uiso 1 1 calc R
H28F H 0.6944 -0.1950 0.0645 0.079 Uiso 1 1 calc R
C29A C 0.5669(6) -0.0477(4) 0.10504(14) 0.0455(16) Uani 1 1 d .
H29D H 0.5834 -0.1020 0.1131 0.068 Uiso 1 1 calc R
H29E H 0.4879 -0.0273 0.1135 0.068 Uiso 1 1 calc R
H29F H 0.6354 -0.0113 0.1109 0.068 Uiso 1 1 calc R
C30A C 0.4647(6) -0.1165(4) 0.06182(16) 0.0474(16) Uani 1 1 d .
H30D H 0.4988 -0.1696 0.0673 0.071 Uiso 1 1 calc R
H30E H 0.4492 -0.1143 0.0397 0.071 Uiso 1 1 calc R
H30F H 0.3858 -0.1077 0.0729 0.071 Uiso 1 1 calc R
C31A C 0.7002(5) 0.2979(3) 0.04705(12) 0.0287(11) Uani 1 1 d .
C32A C 0.6702(5) 0.3238(4) 0.01708(13) 0.0335(13) Uani 1 1 d .
H32A H 0.6059 0.2973 0.0059 0.040 Uiso 1 1 calc R
C33A C 0.7356(6) 0.3892(4) 0.00379(15) 0.0433(16) Uani 1 1 d .
H33A H 0.7154 0.4066 -0.0164 0.052 Uiso 1 1 calc R
C34A C 0.8301(6) 0.4286(4) 0.02029(15) 0.0468(17) Uani 1 1 d .
H34A H 0.8742 0.4725 0.0113 0.056 Uiso 1 1 calc R
C35A C 0.8601(6) 0.4032(4) 0.05028(17) 0.0485(17) Uani 1 1 d .
H35A H 0.9250 0.4296 0.0613 0.058 Uiso 1 1 calc R
C36A C 0.7938(5) 0.3385(4) 0.06404(14) 0.0391(14) Uani 1 1 d .
H36A H 0.8120 0.3226 0.0845 0.047 Uiso 1 1 calc R
C1S C 0.1667(8) 0.8853(5) 0.1319(2) 0.077(3) Uani 1 1 d .
H1S1 H 0.1877 0.9377 0.1222 0.092 Uiso 1 1 calc R
H1S2 H 0.1189 0.8967 0.1509 0.092 Uiso 1 1 calc R
Cl2S Cl 0.0718(3) 0.8283(2) 0.10655(8) 0.1423(14) Uani 1 1 d .
Cl1S Cl 0.3052(2) 0.83502(16) 0.14149(6) 0.0948(8) Uani 1 1 d .

loop_
_atom_site_aniso_label
_atom_site_aniso_U_11
_atom_site_aniso_U_22
_atom_site_aniso_U_33
_atom_site_aniso_U_23
_atom_site_aniso_U_13
_atom_site_aniso_U_12
Pd1 0.02035(19) 0.0311(2) 0.0361(2) -0.00465(18) 0.00439(17) -0.00176(17)
Pd2 0.02246(19) 0.0295(2) 0.02289(19) -0.00186(16) 0.00405(15) 0.00209(17)
P1 0.0231(7) 0.0253(7) 0.0299(7) -0.0039(6) 0.0059(5) -0.0022(6)
O1 0.030(2) 0.044(3) 0.050(3) -0.003(2) 0.0102(19) -0.0088(19)
N1 0.020(2) 0.040(3) 0.048(3) -0.005(2) 0.0010(19) 0.002(2)
N2 0.031(2) 0.031(3) 0.044(3) 0.002(2) 0.002(2) 0.012(2)
Cl1 0.0390(8) 0.0551(10) 0.0441(8) 0.0005(7) 0.0201(6) 0.0087(8)
C1 0.029(3) 0.031(3) 0.037(3) 0.001(2) 0.003(2) 0.007(3)
C2 0.022(3) 0.025(3) 0.046(3) -0.004(2) 0.005(2) 0.004(2)
C3 0.026(3) 0.038(3) 0.042(3) -0.005(3) 0.002(2) -0.002(3)
C4 0.028(3) 0.038(3) 0.045(4) 0.001(3) 0.007(2) 0.003(3)
C5 0.039(3) 0.033(3) 0.041(3) 0.000(3) 0.006(3) 0.012(3)
C6 0.051(4) 0.049(4) 0.047(4) -0.001(3) 0.018(3) 0.006(3)
C7 0.069(5) 0.083(6) 0.034(4) 0.004(4) 0.011(3) 0.025(5)
C8 0.054(5) 0.089(6) 0.051(5) -0.009(4) -0.011(4) 0.026(4)
C9 0.036(3) 0.064(5) 0.053(4) -0.017(4) -0.009(3) 0.009(3)
C10 0.032(3) 0.035(3) 0.039(3) -0.006(2) -0.003(3) 0.015(3)
C11 0.026(3) 0.033(3) 0.051(4) -0.008(3) 0.000(3) 0.003(3)
C12 0.046(4) 0.042(4) 0.068(5) -0.018(3) -0.006(3) -0.002(3)
C13 0.025(3) 0.069(5) 0.064(5) -0.001(4) -0.001(3) -0.014(3)
C14 0.027(3) 0.046(4) 0.062(4) 0.000(3) 0.009(3) 0.006(3)
C15 0.029(3) 0.028(3) 0.037(3) 0.003(2) 0.007(2) 0.002(2)
C16 0.040(3) 0.038(3) 0.038(3) -0.001(3) 0.016(3) 0.002(3)
C17 0.051(4) 0.053(4) 0.056(4) 0.013(3) 0.026(3) -0.013(3)
C18 0.024(3) 0.023(3) 0.021(2) -0.0019(19) 0.0017(19) 0.000(2)
C19 0.023(2) 0.024(3) 0.028(3) -0.001(2) 0.004(2) -0.001(2)
C20 0.035(3) 0.035(3) 0.048(4) -0.009(3) 0.013(3) -0.005(3)
C21 0.025(3) 0.028(3) 0.033(3) 0.003(2) 0.001(2) -0.003(2)
C22 0.025(3) 0.051(4) 0.045(4) -0.001(3) 0.001(3) -0.003(3)
C23 0.034(3) 0.082(6) 0.047(4) -0.012(4) -0.011(3) -0.015(4)
C24 0.057(5) 0.067(5) 0.076(5) -0.040(4) -0.009(4) -0.016(4)
C25 0.045(4) 0.042(4) 0.085(6) -0.027(4) 0.010(4) -0.005(3)
C26 0.031(3) 0.026(3) 0.043(3) -0.010(3) 0.005(2) -0.003(2)
C27 0.028(3) 0.032(3) 0.049(4) -0.001(3) 0.006(2) 0.001(3)
C28 0.053(4) 0.038(4) 0.085(6) 0.018(4) 0.004(4) 0.008(3)
C29 0.037(4) 0.062(5) 0.082(5) 0.027(4) -0.005(4) 0.009(4)
C30 0.059(4) 0.045(4) 0.070(5) -0.022(4) 0.024(4) 0.000(4)
C31 0.025(3) 0.025(3) 0.035(3) 0.006(2) 0.009(2) 0.000(2)
C32 0.042(3) 0.045(4) 0.042(3) -0.005(3) 0.001(3) 0.007(3)
C33 0.044(4) 0.064(5) 0.055(4) 0.013(4) 0.001(3) 0.013(4)
C34 0.036(4) 0.038(4) 0.083(5) 0.000(3) 0.011(4) 0.010(3)
C35 0.040(4) 0.042(4) 0.073(5) -0.025(3) -0.001(3) 0.001(3)
C36 0.028(3) 0.041(3) 0.045(3) -0.009(3) 0.000(2) 0.002(3)
Pd1A 0.02171(19) 0.0322(2) 0.02295(19) 0.00180(16) 0.00185(15) 0.00327(17)
Pd2A 0.0238(2) 0.0291(2) 0.0274(2) 0.00343(17) 0.00494(16) -0.00059(17)
Cl1A 0.0337(7) 0.0473(9) 0.0646(10) 0.0157(8) 0.0217(7) 0.0003(7)
P1A 0.0221(6) 0.0298(7) 0.0244(7) 0.0016(6) 0.0034(5) 0.0012(6)
O1A 0.0231(18) 0.047(2) 0.030(2) -0.0044(17) 0.0001(16) 0.0093(18)
N1A 0.023(2) 0.037(3) 0.022(2) 0.0052(19) -0.0012(16) 0.0041(19)
N2A 0.031(2) 0.034(3) 0.033(3) 0.006(2) 0.0064(19) -0.002(2)
C1A 0.029(3) 0.030(3) 0.027(3) 0.004(2) 0.003(2) 0.000(3)
C2A 0.025(3) 0.027(3) 0.029(3) 0.004(2) -0.002(2) 0.001(2)
C3A 0.030(3) 0.040(3) 0.028(3) 0.006(2) 0.003(2) 0.003(3)
C4A 0.028(3) 0.033(3) 0.038(3) 0.002(2) 0.005(2) 0.005(2)
C5A 0.026(3) 0.032(3) 0.041(3) 0.006(2) -0.003(2) 0.002(2)
C6A 0.029(3) 0.044(4) 0.061(4) 0.011(3) -0.001(3) 0.002(3)
C7A 0.036(3) 0.062(5) 0.060(5) 0.013(4) -0.011(3) 0.006(3)
C8A 0.044(4) 0.066(5) 0.042(4) -0.001(3) -0.016(3) 0.004(3)
C9A 0.039(3) 0.050(4) 0.037(3) 0.006(3) -0.006(3) 0.000(3)
C10A 0.028(3) 0.030(3) 0.029(3) 0.007(2) -0.003(2) -0.008(2)
C11A 0.026(3) 0.036(3) 0.025(3) 0.002(2) -0.003(2) 0.002(2)
C12A 0.047(4) 0.036(4) 0.050(4) -0.012(3) 0.006(3) -0.002(3)
C13A 0.035(3) 0.072(5) 0.029(3) -0.002(3) 0.010(2) 0.018(3)
C14A 0.036(3) 0.046(4) 0.039(3) 0.002(3) 0.006(3) -0.010(3)
C15A 0.029(3) 0.028(3) 0.030(3) 0.007(2) 0.002(2) 0.003(2)
C16A 0.023(3) 0.031(3) 0.038(3) 0.005(2) 0.000(2) -0.001(2)
C17A 0.027(3) 0.047(4) 0.041(3) -0.001(3) 0.000(2) 0.009(3)
C18A 0.020(3) 0.033(3) 0.024(3) 0.004(2) -0.002(2) -0.002(2)
C19A 0.020(2) 0.030(3) 0.030(3) 0.001(2) 0.002(2) 0.004(2)
C20A 0.035(3) 0.040(4) 0.044(4) 0.002(3) 0.012(3) -0.004(3)
C21A 0.020(3) 0.036(3) 0.036(3) -0.004(2) 0.011(2) 0.005(2)
C22A 0.031(3) 0.049(4) 0.038(3) 0.000(3) 0.017(3) 0.004(3)
C23A 0.035(3) 0.074(5) 0.038(4) -0.018(4) 0.008(3) -0.004(3)
C24A 0.036(4) 0.076(6) 0.060(5) -0.033(4) 0.012(3) -0.003(4)
C25A 0.043(4) 0.045(4) 0.057(4) -0.002(3) 0.012(3) -0.004(3)
C26A 0.022(3) 0.046(4) 0.041(3) -0.009(3) 0.004(2) 0.006(3)
C27A 0.031(3) 0.041(3) 0.045(4) -0.001(3) 0.001(3) -0.006(3)
C28A 0.049(4) 0.045(4) 0.064(5) 0.007(3) 0.004(3) 0.014(3)
C29A 0.056(4) 0.039(4) 0.042(4) 0.014(3) 0.004(3) 0.002(3)
C30A 0.047(4) 0.039(4) 0.056(4) -0.010(3) 0.007(3) -0.009(3)
C31A 0.029(3) 0.026(3) 0.032(3) 0.000(2) 0.009(2) 0.003(2)
C32A 0.031(3) 0.038(3) 0.032(3) 0.003(3) 0.005(2) -0.001(3)
C33A 0.057(4) 0.036(3) 0.037(3) 0.008(3) 0.014(3) 0.014(3)
C34A 0.057(4) 0.032(3) 0.051(4) 0.004(3) 0.026(3) -0.011(3)
C35A 0.042(4) 0.036(4) 0.067(5) -0.008(3) 0.012(3) -0.014(3)
C36A 0.040(3) 0.041(3) 0.036(3) -0.005(3) 0.003(3) -0.010(3)
C1S 0.076(6) 0.070(6) 0.085(6) 0.030(5) 0.041(5) 0.011(5)
Cl2S 0.137(3) 0.159(3) 0.132(3) 0.059(2) -0.053(2) -0.058(2)
Cl1S 0.0640(13) 0.1008(18) 0.120(2) 0.0508(16) 0.0094(13) -0.0062(13)

loop_
_atom_type_symbol
_atom_type_description
_atom_type_scat_dispersion_real
_atom_type_scat_dispersion_imag
_atom_type_scat_source
C C 0.0033 0.0016 'International Tables Vol C Tables 4.2.6.8 and 6.1.1.4'
H H 0.0000 0.0000 'International Tables Vol C Tables 4.2.6.8 and 6.1.1.4'
N N 0.0061 0.0033 'International Tables Vol C Tables 4.2.6.8 and 6.1.1.4'
O O 0.0106 0.0060 'International Tables Vol C Tables 4.2.6.8 and 6.1.1.4'
P P 0.1023 0.0942 'International Tables Vol C Tables 4.2.6.8 and 6.1.1.4'
Cl Cl 0.1484 0.1585 'International Tables Vol C Tables 4.2.6.8 and 6.1.1.4'
Pd Pd -0.9988 1.0072 'International Tables Vol C Tables 4.2.6.8 and 6.1.1.4'

loop_
_geom_angle_atom_site_label_1
_geom_angle_atom_site_label_2
_geom_angle_atom_site_label_3
_geom_angle
C2 Pd1 N1 82.0(2)
C2 Pd1 O1 176.06(19)
N1 Pd1 O1 94.11(17)
C2 Pd1 P1 99.80(16)
N1 Pd1 P1 175.56(14)
O1 Pd1 P1 84.14(12)
C18 Pd2 C15 75.5(2)
C18 Pd2 N2 96.59(18)
C15 Pd2 N2 171.72(18)
C18 Pd2 Cl1 170.02(15)
C15 Pd2 Cl1 95.37(14)
N2 Pd2 Cl1 92.39(12)
C18 Pd2 P1 40.62(14)
C15 Pd2 P1 41.96(14)
N2 Pd2 P1 129.90(13)
Cl1 Pd2 P1 129.43(5)
C18 P1 C15 89.7(2)
C18 P1 C31 114.0(2)
C15 P1 C31 111.5(2)
C18 P1 Pd1 119.31(17)
C15 P1 Pd1 98.15(18)
C31 P1 Pd1 118.12(18)
C18 P1 Pd2 47.30(16)
C15 P1 Pd2 51.70(17)
C31 P1 Pd2 146.67(19)
Pd1 P1 Pd2 94.22(5)
C16 O1 Pd1 116.9(4)
C13 N1 C11 113.1(5)
C13 N1 C14 108.3(4)
C11 N1 C14 108.7(5)
C13 N1 Pd1 114.2(4)
C11 N1 Pd1 106.2(3)
C14 N1 Pd1 106.0(3)
C29 N2 C30 108.4(5)
C29 N2 C27 109.3(4)
C30 N2 C27 112.3(5)
C29 N2 Pd2 104.3(4)
C30 N2 Pd2 107.7(4)
C27 N2 Pd2 114.4(3)
C2 C1 C10 121.6(5)
C2 C1 C11 118.1(5)
C10 C1 C11 120.3(5)
C1 C2 C3 117.6(5)
C1 C2 Pd1 113.1(4)
C3 C2 Pd1 129.2(4)
C4 C3 C2 121.7(6)
C3 C4 C5 122.0(6)
C6 C5 C4 122.2(6)
C6 C5 C10 119.2(6)
C4 C5 C10 118.6(5)
C7 C6 C5 121.3(7)
C6 C7 C8 119.6(7)
C9 C8 C7 120.6(7)
C8 C9 C10 121.0(7)
C9 C10 C5 118.2(6)
C9 C10 C1 123.3(6)
C5 C10 C1 118.4(5)
N1 C11 C1 107.0(4)
N1 C11 C12 111.7(5)
C1 C11 C12 110.5(5)
C16 C15 P1 114.0(4)
C16 C15 Pd2 109.8(4)
P1 C15 Pd2 86.3(2)
O1 C16 C15 122.5(5)
O1 C16 C17 118.1(6)
C15 C16 C17 119.4(6)
C19 C18 P1 131.4(4)
C19 C18 Pd2 134.5(4)
P1 C18 Pd2 92.1(2)
C18 C19 C21 122.0(5)
C18 C19 C20 122.2(5)
C21 C19 C20 115.8(4)
C26 C21 C22 118.0(5)
C26 C21 C19 123.9(5)
C22 C21 C19 118.1(5)
C23 C22 C21 122.7(6)
C22 C23 C24 118.7(6)
C25 C24 C23 120.3(6)
C24 C25 C26 122.3(7)
C25 C26 C21 117.9(5)
C25 C26 C27 121.5(5)
C21 C26 C27 120.5(5)
N2 C27 C26 111.2(5)
N2 C27 C28 113.3(5)
C26 C27 C28 111.3(5)
C32 C31 C36 119.8(5)
C32 C31 P1 120.1(4)
C36 C31 P1 120.1(4)
C31 C32 C33 119.5(6)
C34 C33 C32 120.0(6)
C35 C34 C33 120.0(6)
C34 C35 C36 120.5(6)
C35 C36 C31 120.2(6)
C2A Pd1A N1A 81.78(18)
C2A Pd1A O1A 174.93(18)
N1A Pd1A O1A 93.37(14)
C2A Pd1A P1A 100.93(15)
N1A Pd1A P1A 175.36(12)
O1A Pd1A P1A 83.81(10)
C18A Pd2A C15A 74.9(2)
C18A Pd2A N2A 94.18(19)
C15A Pd2A N2A 165.72(18)
C18A Pd2A Cl1A 171.59(16)
C15A Pd2A Cl1A 96.96(13)
N2A Pd2A Cl1A 93.53(12)
C18A Pd2A P1A 41.84(16)
C15A Pd2A P1A 42.43(14)
N2A Pd2A P1A 123.42(12)
Cl1A Pd2A P1A 130.11(5)
C18A P1A C15A 89.2(2)
C18A P1A C31A 113.7(2)
C15A P1A C31A 113.7(2)
C18A P1A Pd1A 118.11(18)
C15A P1A Pd1A 97.05(17)
C31A P1A Pd1A 119.12(18)
C18A P1A Pd2A 48.12(16)
C15A P1A Pd2A 53.36(17)
C31A P1A Pd2A 151.53(18)
Pd1A P1A Pd2A 88.97(5)
C16A O1A Pd1A 116.8(3)
C14A N1A C13A 107.6(4)
C14A N1A C11A 108.9(4)
C13A N1A C11A 112.6(4)
C14A N1A Pd1A 107.8(3)
C13A N1A Pd1A 112.9(3)
C11A N1A Pd1A 106.9(3)
C29A N2A C30A 108.8(5)
C29A N2A C27A 110.5(4)
C30A N2A C27A 110.7(4)
C29A N2A Pd2A 101.1(3)
C30A N2A Pd2A 110.8(4)
C27A N2A Pd2A 114.3(3)
C2A C1A C10A 121.2(5)
C2A C1A C11A 117.4(5)
C10A C1A C11A 121.3(4)
C1A C2A C3A 119.5(5)
C1A C2A Pd1A 113.7(4)
C3A C2A Pd1A 126.8(4)
C4A C3A C2A 120.1(5)
C5A C4A C3A 121.3(5)
C4A C5A C10A 120.0(5)
C4A C5A C6A 122.9(5)
C10A C5A C6A 117.0(5)
C7A C6A C5A 123.2(6)
C6A C7A C8A 119.3(6)
C9A C8A C7A 119.4(6)
C8A C9A C10A 123.4(6)
C9A C10A C1A 124.6(5)
C9A C10A C5A 117.6(5)
C1A C10A C5A 117.8(5)
C12A C11A N1A 112.8(5)
C12A C11A C1A 109.5(5)
N1A C11A C1A 106.7(4)
C16A C15A P1A 114.7(4)
C16A C15A Pd2A 108.8(4)
P1A C15A Pd2A 84.2(2)
O1A C16A C15A 121.5(5)
O1A C16A C17A 117.4(5)
C15A C16A C17A 121.1(5)
C19A C18A P1A 135.4(4)
C19A C18A Pd2A 133.2(4)
P1A C18A Pd2A 90.0(2)
C18A C19A C21A 118.8(5)
C18A C19A C20A 125.6(5)
C21A C19A C20A 115.7(5)
C26A C21A C22A 117.9(5)
C26A C21A C19A 122.5(5)
C22A C21A C19A 119.6(5)
C23A C22A C21A 122.4(6)
C24A C23A C22A 119.6(6)
C23A C24A C25A 119.9(7)
C24A C25A C26A 120.6(7)
C21A C26A C25A 119.4(6)
C21A C26A C27A 120.6(5)
C25A C26A C27A 120.0(6)
C26A C27A N2A 111.0(4)
C26A C27A C28A 113.3(5)
N2A C27A C28A 113.7(5)
C32A C31A C36A 120.0(5)
C32A C31A P1A 120.9(4)
C36A C31A P1A 119.1(4)
C33A C32A C31A 120.0(6)
C34A C33A C32A 120.1(6)
C33A C34A C35A 120.1(6)
C34A C35A C36A 120.3(6)
C31A C36A C35A 119.4(6)
Cl1S C1S Cl2S 112.4(5)

loop_
_geom_bond_atom_site_label_1
_geom_bond_atom_site_label_2
_geom_bond_distance
Pd1 C2 1.971(6)
Pd1 N1 2.120(4)
Pd1 O1 2.138(4)
Pd1 P1 2.2340(14)
Pd2 C18 1.991(5)
Pd2 C15 2.130(5)
Pd2 N2 2.153(5)
Pd2 Cl1 2.4285(14)
Pd2 P1 2.7081(14)
P1 C18 1.764(5)
P1 C15 1.814(5)
P1 C31 1.828(5)
O1 C16 1.254(7)
N1 C13 1.489(7)
N1 C11 1.492(7)
N1 C14 1.493(7)
N2 C29 1.480(7)
N2 C30 1.491(8)
N2 C27 1.509(7)
C1 C2 1.390(8)
C1 C10 1.438(8)
C1 C11 1.500(8)
C2 C3 1.430(7)
C3 C4 1.342(8)
C4 C5 1.415(8)
C5 C6 1.401(8)
C5 C10 1.420(8)
C6 C7 1.364(10)
C7 C8 1.407(11)
C8 C9 1.357(10)
C9 C10 1.416(8)
C11 C12 1.528(8)
C15 C16 1.434(8)
C16 C17 1.500(8)
C18 C19 1.350(7)
C19 C21 1.473(7)
C19 C20 1.500(7)
C21 C26 1.400(7)
C21 C22 1.409(8)
C22 C23 1.353(9)
C23 C24 1.376(10)
C24 C25 1.366(10)
C25 C26 1.390(8)
C26 C27 1.531(8)
C27 C28 1.541(8)
C31 C32 1.379(8)
C31 C36 1.382(7)
C32 C33 1.391(9)
C33 C34 1.388(10)
C34 C35 1.359(9)
C35 C36 1.380(8)
Pd1A C2A 1.997(5)
Pd1A N1A 2.109(4)
Pd1A O1A 2.148(3)
Pd1A P1A 2.2416(14)
Pd2A C18A 1.986(5)
Pd2A C15A 2.152(5)
Pd2A N2A 2.174(5)
Pd2A Cl1A 2.4167(14)
Pd2A P1A 2.6678(15)
P1A C18A 1.780(6)
P1A C15A 1.809(5)
P1A C31A 1.827(5)
O1A C16A 1.247(6)
N1A C14A 1.489(7)
N1A C13A 1.489(7)
N1A C11A 1.500(6)
N2A C29A 1.474(7)
N2A C30A 1.482(7)
N2A C27A 1.511(7)
C1A C2A 1.373(7)
C1A C10A 1.419(7)
C1A C11A 1.535(7)
C2A C3A 1.414(7)
C3A C4A 1.375(8)
C4A C5A 1.373(8)
C5A C10A 1.431(8)
C5A C6A 1.434(8)
C6A C7A 1.347(9)
C7A C8A 1.412(9)
C8A C9A 1.357(8)
C9A C10A 1.410(7)
C11A C12A 1.498(8)
C15A C16A 1.441(7)
C16A C17A 1.488(7)
C18A C19A 1.328(7)
C19A C21A 1.478(8)
C19A C20A 1.498(7)
C21A C26A 1.386(8)
C21A C22A 1.395(8)
C22A C23A 1.384(9)
C23A C24A 1.347(10)
C24A C25A 1.398(10)
C25A C26A 1.404(9)
C26A C27A 1.510(8)
C27A C28A 1.551(8)
C31A C32A 1.382(7)
C31A C36A 1.384(7)
C32A C33A 1.381(8)
C33A C34A 1.371(9)
C34A C35A 1.380(9)
C35A C36A 1.385(8)
C1S Cl1S 1.709(8)
C1S Cl2S 1.734(10)
